data_4067671
loop_
_publ_author_name
'Hill, Anthony F.'
'Neumann, Horst'
'Wagler, J\"org'

_publ_section_title
;
 Bis(methimazolyl)silyl Complexes of Ruthenium
;
_journal_issue 4
_journal_name_full Organometallics
_journal_page_first 1026
_journal_paper_doi 10.1021/om901067t
_journal_volume 29
_journal_year 2010
_chemical_formula_moiety 'C28 H30 N8 Ru S4 Si2, C4 H8 O'
_chemical_formula_sum 'C32 H38 N8 O Ru S4 Si2'
_chemical_formula_weight 836.19
_chemical_name_systematic
;
 ?
;
_space_group_IT_number 14
_symmetry_cell_setting monoclinic
_symmetry_space_group_name_Hall '-P 2yn'
_symmetry_space_group_name_H-M 'P 1 21/n 1'
_atom_sites_solution_hydrogens geom
_atom_sites_solution_primary direct
_atom_sites_solution_secondary difmap
_audit_creation_method SHELXL-97
_cell_angle_alpha 90.00
_cell_angle_beta 92.1210(10)
_cell_angle_gamma 90.00
_cell_formula_units_Z 4
_cell_length_a 14.4461(3)
_cell_length_b 13.1482(2)
_cell_length_c 19.7672(4)
_cell_measurement_reflns_used 38283
_cell_measurement_temperature 200(2)
_cell_measurement_theta_max 26.022
_cell_measurement_theta_min 2.546
_cell_volume 3752.01(12)
_computing_structure_refinement 'SHELXL-97 (Sheldrick, 1997)'
_diffrn_ambient_temperature 200(2)
_diffrn_measured_fraction_theta_full 0.996
_diffrn_measured_fraction_theta_max 0.996
_diffrn_measurement_device_type 'Nonius Kappa CCD area detector'
_diffrn_measurement_method 'phi and omega scans'
_diffrn_radiation_monochromator graphite
_diffrn_radiation_source 'fine-focus sealed tube'
_diffrn_radiation_type MoK\a
_diffrn_radiation_wavelength 0.71073
_diffrn_reflns_av_R_equivalents 0.0543
_diffrn_reflns_av_sigmaI/netI 0.0325
_diffrn_reflns_limit_h_max 17
_diffrn_reflns_limit_h_min -17
_diffrn_reflns_limit_k_max 16
_diffrn_reflns_limit_k_min -16
_diffrn_reflns_limit_l_max 24
_diffrn_reflns_limit_l_min -23
_diffrn_reflns_number 44750
_diffrn_reflns_theta_full 26.00
_diffrn_reflns_theta_max 26.00
_diffrn_reflns_theta_min 2.58
_exptl_absorpt_coefficient_mu 0.743
_exptl_absorpt_correction_T_max 0.965
_exptl_absorpt_correction_T_min 0.887
_exptl_absorpt_correction_type multi-scan
_exptl_absorpt_process_details SORTAV
_exptl_crystal_colour orange
_exptl_crystal_density_diffrn 1.480
_exptl_crystal_density_method 'not measured'
_exptl_crystal_description plate
_exptl_crystal_F_000 1720
_exptl_crystal_size_max 0.12
_exptl_crystal_size_mid 0.10
_exptl_crystal_size_min 0.05
_refine_diff_density_max 0.920
_refine_diff_density_min -1.130
_refine_diff_density_rms 0.087
_refine_ls_extinction_method none
_refine_ls_goodness_of_fit_ref 1.082
_refine_ls_hydrogen_treatment constr
_refine_ls_matrix_type full
_refine_ls_number_parameters 466
_refine_ls_number_reflns 7339
_refine_ls_number_restraints 54
_refine_ls_restrained_S_all 1.081
_refine_ls_R_factor_all 0.0661
_refine_ls_R_factor_gt 0.0453
_refine_ls_shift/su_max 0.002
_refine_ls_shift/su_mean 0.000
_refine_ls_structure_factor_coef Fsqd
_refine_ls_weighting_details 'calc w=1/[\s^2^(Fo^2^)+(0.0711P)^2^+3.4453P] where P=(Fo^2^+2Fc^2^)/3'
_refine_ls_weighting_scheme calc
_refine_ls_wR_factor_gt 0.1248
_refine_ls_wR_factor_ref 0.1348
_reflns_number_gt 5503
_reflns_number_total 7339
_reflns_threshold_expression >2sigma(I)
_cod_data_source_file om901067t_si_001.cif
_cod_data_source_block jwc11101
_cod_original_sg_symbol_Hall -P2yn
_cod_original_sg_symbol_H-M P21/n
_cod_database_code 4067671

loop_
_symmetry_equiv_pos_as_xyz
'x, y, z'
'-x+1/2, y+1/2, -z+1/2'
'-x, -y, -z'
'x-1/2, -y-1/2, z-1/2'

loop_
_atom_site_label
_atom_site_type_symbol
_atom_site_fract_x
_atom_site_fract_y
_atom_site_fract_z
_atom_site_U_iso_or_equiv
_atom_site_adp_type
_atom_site_occupancy
_atom_site_symmetry_multiplicity
_atom_site_calc_flag
_atom_site_refinement_flags
_atom_site_disorder_assembly
_atom_site_disorder_group
Ru1 Ru 0.5000 0.5000 0.0000 0.03091(12) Uani 1 2 d S . .
Si1 Si 0.60837(7) 0.51654(8) 0.09090(5) 0.0347(2) Uani 1 1 d . . .
S1 S 0.53317(6) 0.67476(7) -0.02175(5) 0.0389(2) Uani 1 1 d . . .
S2 S 0.38740(6) 0.54163(8) 0.08181(5) 0.0391(2) Uani 1 1 d . . .
N1 N 0.5427(2) 0.5458(2) 0.16524(15) 0.0399(7) Uani 1 1 d . . .
N2 N 0.4150(2) 0.5791(3) 0.21821(16) 0.0472(8) Uani 1 1 d . . .
N3 N 0.6640(2) 0.6405(2) 0.07854(15) 0.0392(7) Uani 1 1 d . . .
N4 N 0.6723(2) 0.7930(2) 0.03401(17) 0.0445(7) Uani 1 1 d . . .
C1 C 0.4495(3) 0.5546(3) 0.15671(18) 0.0388(8) Uani 1 1 d . . .
C2 C 0.3175(3) 0.5958(4) 0.2306(2) 0.0633(12) Uani 1 1 d . . .
H2A H 0.2989 0.6631 0.2137 0.095 Uiso 1 1 d R . .
H2B H 0.3077 0.5919 0.2793 0.095 Uiso 1 1 d R . .
H2C H 0.2802 0.5435 0.2070 0.095 Uiso 1 1 d R . .
C3 C 0.4881(3) 0.5848(4) 0.2654(2) 0.0541(11) Uani 1 1 d . . .
H3 H 0.4837 0.5998 0.3122 0.065 Uiso 1 1 calc R . .
C4 C 0.5656(3) 0.5654(3) 0.23315(19) 0.0505(10) Uani 1 1 d . . .
H4 H 0.6264 0.5650 0.2531 0.061 Uiso 1 1 calc R . .
C5 C 0.6251(2) 0.7038(3) 0.03122(18) 0.0372(8) Uani 1 1 d . . .
C6 C 0.6519(3) 0.8798(3) -0.0088(2) 0.0560(11) Uani 1 1 d . . .
H6A H 0.6462 0.8577 -0.0562 0.084 Uiso 1 1 d R . .
H6B H 0.7021 0.9297 -0.0037 0.084 Uiso 1 1 d R . .
H6C H 0.5935 0.9109 0.0043 0.084 Uiso 1 1 d R . .
C7 C 0.7417(3) 0.7861(3) 0.0846(2) 0.0514(10) Uani 1 1 d . . .
H7 H 0.7848 0.8377 0.0975 0.062 Uiso 1 1 calc R . .
C8 C 0.7361(3) 0.6932(3) 0.1115(2) 0.0494(10) Uani 1 1 d . . .
H8 H 0.7750 0.6673 0.1473 0.059 Uiso 1 1 calc R . .
C9 C 0.7092(3) 0.4409(3) 0.1279(2) 0.0438(9) Uani 1 1 d . . .
C10 C 0.7102(4) 0.3866(4) 0.1874(3) 0.0692(13) Uani 1 1 d . . .
H10 H 0.6580 0.3900 0.2152 0.083 Uiso 1 1 calc R . .
C11 C 0.7864(5) 0.3264(5) 0.2083(3) 0.0909(19) Uani 1 1 d . . .
H11 H 0.7860 0.2916 0.2504 0.109 Uiso 1 1 calc R . .
C12 C 0.8602(4) 0.3178(5) 0.1687(4) 0.0888(18) Uani 1 1 d . . .
H12 H 0.9116 0.2769 0.1827 0.107 Uiso 1 1 calc R . .
C13 C 0.8605(4) 0.3678(5) 0.1091(3) 0.093(2) Uani 1 1 d . . .
H13 H 0.9119 0.3615 0.0807 0.112 Uiso 1 1 calc R . .
C14 C 0.7850(4) 0.4292(5) 0.0891(3) 0.0782(16) Uani 1 1 d . . .
H14 H 0.7864 0.4639 0.0470 0.094 Uiso 1 1 calc R . .
Ru2 Ru 0.5000 0.5000 0.5000 0.03502(13) Uani 1 2 d S . .
Si2 Si 0.54626(8) 0.64485(8) 0.55989(6) 0.0451(3) Uani 1 1 d D . .
S3 S 0.62662(7) 0.53759(8) 0.42933(5) 0.0431(2) Uani 1 1 d . . .
S4 S 0.40008(7) 0.61121(8) 0.43585(5) 0.0491(3) Uani 1 1 d . . .
N5 N 0.6605(2) 0.6773(3) 0.52964(17) 0.0500(8) Uani 1 1 d . A .
N6 N 0.7727(2) 0.6661(3) 0.45900(19) 0.0529(9) Uani 1 1 d . . .
N7 N 0.4774(2) 0.7504(3) 0.5228(2) 0.0560(9) Uani 1 1 d . A .
N8 N 0.3773(3) 0.8170(3) 0.4497(2) 0.0767(13) Uani 1 1 d . . .
C15 C 0.6887(3) 0.6286(3) 0.4737(2) 0.0445(9) Uani 1 1 d . A .
C16 C 0.8268(3) 0.6354(4) 0.4028(3) 0.0663(13) Uani 1 1 d . A .
H16A H 0.8429 0.5632 0.4074 0.100 Uiso 1 1 d R . .
H16B H 0.8836 0.6761 0.4022 0.100 Uiso 1 1 d R . .
H16C H 0.7907 0.6459 0.3604 0.100 Uiso 1 1 d R . .
C17 C 0.7973(3) 0.7412(4) 0.5054(3) 0.0649(13) Uani 1 1 d . A .
H17 H 0.8529 0.7800 0.5068 0.078 Uiso 1 1 calc R . .
C18 C 0.7269(3) 0.7485(4) 0.5482(3) 0.0654(13) Uani 1 1 d . . .
H18 H 0.7237 0.7948 0.5849 0.079 Uiso 1 1 calc R A .
C19 C 0.4182(3) 0.7283(3) 0.4699(2) 0.0524(11) Uani 1 1 d . A .
C20 C 0.3089(4) 0.8255(5) 0.3959(3) 0.100(2) Uani 1 1 d . A .
H20A H 0.2528 0.8568 0.4130 0.150 Uiso 1 1 d R . .
H20B H 0.2940 0.7576 0.3780 0.150 Uiso 1 1 d R . .
H20C H 0.3329 0.8678 0.3597 0.150 Uiso 1 1 d R . .
C21 C 0.4121(5) 0.8946(4) 0.4896(4) 0.097(2) Uani 1 1 d . A .
H21 H 0.3960 0.9645 0.4858 0.116 Uiso 1 1 calc R . .
C22 C 0.4728(4) 0.8541(4) 0.5347(4) 0.0887(19) Uani 1 1 d . . .
H22 H 0.5069 0.8902 0.5690 0.106 Uiso 1 1 calc R A .
C23A C 0.5478(6) 0.6906(13) 0.6503(3) 0.048(2) Uani 0.60 1 d PD A 1
C24A C 0.6196(7) 0.6579(15) 0.6929(6) 0.068(3) Uani 0.60 1 d PD A 1
H24A H 0.6696 0.6207 0.6750 0.082 Uiso 0.60 1 calc PR A 1
C25A C 0.6193(10) 0.6787(15) 0.7608(7) 0.093(5) Uani 0.60 1 d PD A 1
H25A H 0.6694 0.6558 0.7893 0.112 Uiso 0.60 1 calc PR A 1
C26A C 0.5491(10) 0.7313(14) 0.7882(7) 0.094(5) Uani 0.60 1 d PD A 1
H26A H 0.5493 0.7431 0.8356 0.113 Uiso 0.60 1 calc PR A 1
C27A C 0.4785(12) 0.7669(19) 0.7475(6) 0.114(7) Uani 0.60 1 d PD A 1
H27A H 0.4300 0.8058 0.7658 0.137 Uiso 0.60 1 calc PR A 1
C28A C 0.4786(7) 0.7457(9) 0.6797(6) 0.079(4) Uani 0.60 1 d PD A 1
H28A H 0.4287 0.7700 0.6516 0.094 Uiso 0.60 1 calc PR A 1
C23B C 0.5720(9) 0.674(2) 0.6520(5) 0.048(2) Uani 0.40 1 d PD A 2
C24B C 0.6531(12) 0.653(2) 0.6884(11) 0.068(3) Uani 0.40 1 d PD A 2
H24B H 0.7053 0.6298 0.6650 0.082 Uiso 0.40 1 calc PR A 2
C25B C 0.6607(17) 0.665(3) 0.7572(11) 0.093(5) Uani 0.40 1 d PD A 2
H25B H 0.7172 0.6484 0.7807 0.112 Uiso 0.40 1 calc PR A 2
C26B C 0.5879(14) 0.700(2) 0.7921(12) 0.094(5) Uani 0.40 1 d PD A 2
H26B H 0.5928 0.7073 0.8399 0.113 Uiso 0.40 1 calc PR A 2
C27B C 0.508(2) 0.723(3) 0.7573(10) 0.114(7) Uani 0.40 1 d PD A 2
H27B H 0.4588 0.7541 0.7803 0.137 Uiso 0.40 1 calc PR A 2
C28B C 0.4978(11) 0.7037(10) 0.6894(8) 0.079(4) Uani 0.40 1 d PD A 2
H28B H 0.4383 0.7104 0.6676 0.094 Uiso 0.40 1 calc PR A 2
C29A C 0.9740(11) 0.6594(10) 0.6550(8) 0.173(6) Uani 0.60 1 d PRD A 1
H29A H 1.0419 0.6641 0.6632 0.208 Uiso 0.60 1 calc PR A 1
H29B H 0.9539 0.7181 0.6268 0.208 Uiso 0.60 1 calc PR A 1
C30A C 0.9302(15) 0.6619(12) 0.7162(10) 0.153(5) Uani 0.60 1 d PDU A 1
H30A H 0.8984 0.7280 0.7213 0.183 Uiso 0.60 1 calc PR A 1
H30B H 0.9765 0.6544 0.7540 0.183 Uiso 0.60 1 calc PR A 1
O1A O 0.8653(8) 0.5824(10) 0.7181(6) 0.160(4) Uani 0.60 1 d PD A 1
C31A C 0.8784(10) 0.5300(12) 0.6573(8) 0.155(6) Uani 0.60 1 d PD A 1
H31A H 0.8895 0.4573 0.6678 0.187 Uiso 0.60 1 calc PR A 1
H31B H 0.8206 0.5344 0.6289 0.187 Uiso 0.60 1 calc PR A 1
C32A C 0.9511(11) 0.5658(14) 0.6202(8) 0.155(6) Uani 0.60 1 d PD A 1
H32A H 0.9315 0.5783 0.5724 0.186 Uiso 0.60 1 calc PR A 1
H32B H 1.0040 0.5178 0.6218 0.186 Uiso 0.60 1 calc PR A 1
C29B C 0.982(2) 0.6675(19) 0.6699(18) 0.173(6) Uani 0.40 1 d PD B 2
H29C H 1.0352 0.6961 0.6965 0.208 Uiso 0.40 1 calc PR B 2
H29D H 0.9582 0.7200 0.6378 0.208 Uiso 0.40 1 calc PR B 2
C30B C 0.913(2) 0.6371(16) 0.7124(18) 0.153(5) Uani 0.40 1 d PD B 2
H30C H 0.8522 0.6366 0.6876 0.183 Uiso 0.40 1 calc PR B 2
H30D H 0.9095 0.6843 0.7512 0.183 Uiso 0.40 1 calc PR B 2
O1B O 0.9357(12) 0.5387(16) 0.7353(9) 0.160(4) Uani 0.40 1 d PD B 2
C31B C 0.9964(18) 0.5081(15) 0.6852(13) 0.155(6) Uani 0.40 1 d PD B 2
H31C H 1.0574 0.4929 0.7074 0.187 Uiso 0.40 1 calc PR B 2
H31D H 0.9726 0.4442 0.6647 0.187 Uiso 0.40 1 calc PR B 2
C32B C 1.0095(17) 0.578(2) 0.6338(11) 0.155(6) Uani 0.40 1 d PD B 2
H32C H 0.9688 0.5641 0.5934 0.186 Uiso 0.40 1 calc PR B 2
H32D H 1.0749 0.5809 0.6206 0.186 Uiso 0.40 1 calc PR B 2

loop_
_atom_site_aniso_label
_atom_site_aniso_U_11
_atom_site_aniso_U_22
_atom_site_aniso_U_33
_atom_site_aniso_U_23
_atom_site_aniso_U_13
_atom_site_aniso_U_12
Ru1 0.0308(2) 0.0353(2) 0.0267(2) -0.00173(15) 0.00162(16) -0.00117(15)
Si1 0.0322(5) 0.0409(5) 0.0311(5) 0.0007(4) -0.0004(4) -0.0013(4)
S1 0.0387(5) 0.0400(5) 0.0380(5) 0.0033(4) -0.0016(4) -0.0007(4)
S2 0.0337(5) 0.0479(5) 0.0358(5) -0.0027(4) 0.0041(4) 0.0015(4)
N1 0.0412(17) 0.0485(18) 0.0300(15) -0.0032(14) 0.0019(13) -0.0059(14)
N2 0.0513(19) 0.055(2) 0.0366(17) -0.0036(15) 0.0132(15) -0.0015(16)
N3 0.0351(16) 0.0437(17) 0.0386(17) 0.0027(14) -0.0007(13) -0.0042(13)
N4 0.0445(17) 0.0382(17) 0.051(2) 0.0001(14) 0.0053(15) -0.0072(14)
C1 0.046(2) 0.040(2) 0.0309(18) -0.0010(15) 0.0071(15) -0.0029(16)
C2 0.057(3) 0.083(3) 0.051(3) -0.008(2) 0.020(2) 0.007(2)
C3 0.066(3) 0.065(3) 0.032(2) -0.0088(19) 0.006(2) -0.009(2)
C4 0.054(2) 0.065(3) 0.032(2) -0.0036(19) -0.0028(18) -0.011(2)
C5 0.0359(18) 0.0405(19) 0.0357(19) -0.0034(15) 0.0073(15) -0.0015(15)
C6 0.058(3) 0.043(2) 0.068(3) 0.009(2) 0.002(2) -0.0055(19)
C7 0.046(2) 0.054(2) 0.054(3) -0.002(2) -0.0056(19) -0.0138(19)
C8 0.044(2) 0.055(2) 0.048(2) -0.0010(19) -0.0066(18) -0.0125(18)
C9 0.042(2) 0.045(2) 0.044(2) 0.0013(17) -0.0049(17) -0.0007(16)
C10 0.073(3) 0.069(3) 0.066(3) 0.020(3) 0.004(2) 0.011(3)
C11 0.108(5) 0.086(4) 0.078(4) 0.030(3) -0.007(4) 0.031(4)
C12 0.073(4) 0.081(4) 0.111(5) 0.016(4) -0.019(4) 0.024(3)
C13 0.060(3) 0.115(5) 0.106(5) 0.030(4) 0.018(3) 0.034(3)
C14 0.067(3) 0.096(4) 0.072(3) 0.029(3) 0.017(3) 0.027(3)
Ru2 0.0334(2) 0.0354(2) 0.0363(2) -0.00318(16) 0.00180(17) -0.00300(15)
Si2 0.0454(6) 0.0450(6) 0.0451(6) -0.0101(5) 0.0073(5) -0.0099(5)
S3 0.0406(5) 0.0436(5) 0.0456(5) -0.0035(4) 0.0074(4) -0.0027(4)
S4 0.0469(6) 0.0564(6) 0.0440(6) 0.0016(5) 0.0009(4) 0.0072(5)
N5 0.0445(18) 0.055(2) 0.050(2) -0.0065(17) 0.0050(15) -0.0101(16)
N6 0.0395(18) 0.058(2) 0.062(2) 0.0013(17) 0.0085(16) -0.0090(15)
N7 0.053(2) 0.0404(19) 0.075(3) -0.0113(18) 0.0124(19) -0.0028(16)
N8 0.075(3) 0.065(3) 0.093(3) 0.025(2) 0.028(2) 0.024(2)
C15 0.039(2) 0.049(2) 0.046(2) 0.0032(18) 0.0033(17) -0.0026(17)
C16 0.052(3) 0.078(3) 0.070(3) 0.006(3) 0.021(2) -0.004(2)
C17 0.052(3) 0.072(3) 0.072(3) -0.006(3) 0.005(2) -0.025(2)
C18 0.062(3) 0.066(3) 0.069(3) -0.014(2) 0.005(2) -0.023(2)
C19 0.046(2) 0.048(2) 0.064(3) 0.012(2) 0.018(2) 0.0120(18)
C20 0.093(4) 0.111(5) 0.097(5) 0.049(4) 0.023(4) 0.054(4)
C21 0.100(5) 0.045(3) 0.148(6) 0.000(4) 0.044(5) 0.013(3)
C22 0.089(4) 0.045(3) 0.134(6) -0.013(3) 0.039(4) -0.001(3)
C23A 0.038(5) 0.056(7) 0.050(3) -0.016(3) 0.009(3) -0.011(5)
C24A 0.069(9) 0.073(4) 0.063(4) 0.001(3) -0.001(6) 0.001(8)
C25A 0.133(15) 0.092(8) 0.053(4) 0.000(4) -0.018(8) -0.016(11)
C26A 0.143(15) 0.099(13) 0.043(4) -0.017(6) 0.023(7) -0.023(9)
C27A 0.086(12) 0.18(2) 0.076(7) -0.057(10) 0.030(6) -0.008(9)
C28A 0.053(5) 0.115(11) 0.069(5) -0.042(6) 0.010(4) 0.000(5)
C23B 0.038(5) 0.056(7) 0.050(3) -0.016(3) 0.009(3) -0.011(5)
C24B 0.069(9) 0.073(4) 0.063(4) 0.001(3) -0.001(6) 0.001(8)
C25B 0.133(15) 0.092(8) 0.053(4) 0.000(4) -0.018(8) -0.016(11)
C26B 0.143(15) 0.099(13) 0.043(4) -0.017(6) 0.023(7) -0.023(9)
C27B 0.086(12) 0.18(2) 0.076(7) -0.057(10) 0.030(6) -0.008(9)
C28B 0.053(5) 0.115(11) 0.069(5) -0.042(6) 0.010(4) 0.000(5)
C29A 0.236(14) 0.171(11) 0.114(12) -0.020(9) 0.038(10) -0.075(10)
C30A 0.152(11) 0.092(8) 0.218(11) -0.053(8) 0.060(9) -0.029(9)
O1A 0.126(8) 0.193(11) 0.163(8) -0.031(8) 0.041(7) -0.013(8)
C31A 0.166(12) 0.136(11) 0.171(13) -0.046(10) 0.081(11) -0.030(10)
C32A 0.131(14) 0.212(14) 0.126(10) -0.037(10) 0.067(11) -0.052(14)
C29B 0.236(14) 0.171(11) 0.114(12) -0.020(9) 0.038(10) -0.075(10)
C30B 0.152(11) 0.092(8) 0.218(11) -0.053(8) 0.060(9) -0.029(9)
O1B 0.126(8) 0.193(11) 0.163(8) -0.031(8) 0.041(7) -0.013(8)
C31B 0.166(12) 0.136(11) 0.171(13) -0.046(10) 0.081(11) -0.030(10)
C32B 0.131(14) 0.212(14) 0.126(10) -0.037(10) 0.067(11) -0.052(14)

loop_
_atom_type_symbol
_atom_type_description
_atom_type_scat_dispersion_real
_atom_type_scat_dispersion_imag
_atom_type_scat_source
C C 0.0033 0.0016 'International Tables Vol C Tables 4.2.6.8 and 6.1.1.4'
H H 0.0000 0.0000 'International Tables Vol C Tables 4.2.6.8 and 6.1.1.4'
N N 0.0061 0.0033 'International Tables Vol C Tables 4.2.6.8 and 6.1.1.4'
O O 0.0106 0.0060 'International Tables Vol C Tables 4.2.6.8 and 6.1.1.4'
Si Si 0.0817 0.0704 'International Tables Vol C Tables 4.2.6.8 and 6.1.1.4'
S S 0.1246 0.1234 'International Tables Vol C Tables 4.2.6.8 and 6.1.1.4'
Ru Ru -1.2594 0.8363 'International Tables Vol C Tables 4.2.6.8 and 6.1.1.4'

loop_
_geom_angle_atom_site_label_1
_geom_angle_atom_site_label_2
_geom_angle_atom_site_label_3
_geom_angle
_geom_angle_site_symmetry_1
_geom_angle_site_symmetry_3
Si1 Ru1 Si1 180.0 . 3_665
Si1 Ru1 S1 94.81(3) . 3_665
Si1 Ru1 S1 85.19(3) 3_665 3_665
Si1 Ru1 S1 85.19(3) . .
Si1 Ru1 S1 94.81(3) 3_665 .
S1 Ru1 S1 180.00(4) 3_665 .
Si1 Ru1 S2 95.01(3) . 3_665
Si1 Ru1 S2 84.99(3) 3_665 3_665
S1 Ru1 S2 92.71(3) 3_665 3_665
S1 Ru1 S2 87.29(3) . 3_665
Si1 Ru1 S2 84.99(3) . .
Si1 Ru1 S2 95.01(3) 3_665 .
S1 Ru1 S2 87.29(3) 3_665 .
S1 Ru1 S2 92.71(3) . .
S2 Ru1 S2 180.00(3) 3_665 .
N1 Si1 N3 99.43(15) . .
N1 Si1 C9 102.49(16) . .
N3 Si1 C9 100.57(16) . .
N1 Si1 Ru1 106.52(10) . .
N3 Si1 Ru1 105.24(10) . .
C9 Si1 Ru1 136.91(13) . .
C5 S1 Ru1 105.19(13) . .
C1 S2 Ru1 105.04(13) . .
C1 N1 C4 107.7(3) . .
C1 N1 Si1 117.6(2) . .
C4 N1 Si1 134.7(3) . .
C1 N2 C3 108.6(3) . .
C1 N2 C2 124.8(4) . .
C3 N2 C2 126.7(3) . .
C5 N3 C8 107.5(3) . .
C5 N3 Si1 117.6(2) . .
C8 N3 Si1 134.7(3) . .
C5 N4 C7 108.7(3) . .
C5 N4 C6 124.6(3) . .
C7 N4 C6 126.8(3) . .
N1 C1 N2 107.5(3) . .
N1 C1 S2 125.8(3) . .
N2 C1 S2 126.6(3) . .
N2 C2 H2A 109.5 . .
N2 C2 H2B 109.5 . .
H2A C2 H2B 109.5 . .
N2 C2 H2C 109.5 . .
H2A C2 H2C 109.5 . .
H2B C2 H2C 109.5 . .
C4 C3 N2 107.5(4) . .
C4 C3 H3 126.3 . .
N2 C3 H3 126.3 . .
C3 C4 N1 108.7(4) . .
C3 C4 H4 125.6 . .
N1 C4 H4 125.6 . .
N4 C5 N3 107.9(3) . .
N4 C5 S1 126.7(3) . .
N3 C5 S1 125.4(3) . .
N4 C6 H6A 109.5 . .
N4 C6 H6B 109.5 . .
H6A C6 H6B 109.5 . .
N4 C6 H6C 109.5 . .
H6A C6 H6C 109.5 . .
H6B C6 H6C 109.5 . .
C8 C7 N4 107.0(3) . .
C8 C7 H7 126.5 . .
N4 C7 H7 126.5 . .
C7 C8 N3 108.9(4) . .
C7 C8 H8 125.5 . .
N3 C8 H8 125.5 . .
C14 C9 C10 115.9(4) . .
C14 C9 Si1 117.6(3) . .
C10 C9 Si1 126.0(3) . .
C9 C10 C11 121.8(5) . .
C9 C10 H10 119.1 . .
C11 C10 H10 119.1 . .
C12 C11 C10 120.2(5) . .
C12 C11 H11 119.9 . .
C10 C11 H11 119.9 . .
C13 C12 C11 119.6(5) . .
C13 C12 H12 120.2 . .
C11 C12 H12 120.2 . .
C12 C13 C14 119.9(5) . .
C12 C13 H13 120.1 . .
C14 C13 H13 120.1 . .
C9 C14 C13 122.5(5) . .
C9 C14 H14 118.7 . .
C13 C14 H14 118.7 . .
Si2 Ru2 Si2 180.00(3) 3_666 .
Si2 Ru2 S4 85.73(4) 3_666 3_666
Si2 Ru2 S4 94.27(4) . 3_666
Si2 Ru2 S4 94.27(4) 3_666 .
Si2 Ru2 S4 85.73(4) . .
S4 Ru2 S4 180.00(4) 3_666 .
Si2 Ru2 S3 94.78(4) 3_666 .
Si2 Ru2 S3 85.22(4) . .
S4 Ru2 S3 88.65(4) 3_666 .
S4 Ru2 S3 91.35(4) . .
Si2 Ru2 S3 85.22(4) 3_666 3_666
Si2 Ru2 S3 94.78(4) . 3_666
S4 Ru2 S3 91.35(4) 3_666 3_666
S4 Ru2 S3 88.65(4) . 3_666
S3 Ru2 S3 180.0 . 3_666
N5 Si2 N7 100.05(17) . .
N5 Si2 C23B 96.9(6) . .
N7 Si2 C23B 108.3(8) . .
N5 Si2 C23A 104.9(4) . .
N7 Si2 C23A 97.2(4) . .
N5 Si2 Ru2 105.69(12) . .
N7 Si2 Ru2 105.84(12) . .
C23B Si2 Ru2 134.6(10) . .
C23A Si2 Ru2 137.4(6) . .
C15 S3 Ru2 104.00(14) . .
C19 S4 Ru2 105.27(15) . .
C15 N5 C18 108.1(4) . .
C15 N5 Si2 117.4(3) . .
C18 N5 Si2 134.3(3) . .
C15 N6 C17 109.2(4) . .
C15 N6 C16 125.5(4) . .
C17 N6 C16 125.3(4) . .
C19 N7 C22 108.0(5) . .
C19 N7 Si2 117.4(3) . .
C22 N7 Si2 134.6(4) . .
C19 N8 C21 108.8(5) . .
C19 N8 C20 124.5(5) . .
C21 N8 C20 126.7(5) . .
N6 C15 N5 107.6(3) . .
N6 C15 S3 126.9(3) . .
N5 C15 S3 125.5(3) . .
N6 C16 H16A 109.5 . .
N6 C16 H16B 109.5 . .
H16A C16 H16B 109.5 . .
N6 C16 H16C 109.5 . .
H16A C16 H16C 109.5 . .
H16B C16 H16C 109.5 . .
C18 C17 N6 106.5(4) . .
C18 C17 H17 126.7 . .
N6 C17 H17 126.7 . .
C17 C18 N5 108.5(4) . .
C17 C18 H18 125.8 . .
N5 C18 H18 125.8 . .
N7 C19 N8 107.3(4) . .
N7 C19 S4 125.7(3) . .
N8 C19 S4 127.0(4) . .
N8 C20 H20A 109.5 . .
N8 C20 H20B 109.5 . .
H20A C20 H20B 109.5 . .
N8 C20 H20C 109.5 . .
H20A C20 H20C 109.5 . .
H20B C20 H20C 109.5 . .
C22 C21 N8 107.7(5) . .
C22 C21 H21 126.2 . .
N8 C21 H21 126.2 . .
C21 C22 N7 108.2(6) . .
C21 C22 H22 125.9 . .
N7 C22 H22 125.9 . .
C24A C23A C28A 116.5(9) . .
C24A C23A Si2 117.5(8) . .
C28A C23A Si2 125.7(6) . .
C25A C24A C23A 120.4(12) . .
C25A C24A H24A 119.8 . .
C23A C24A H24A 119.8 . .
C26A C25A C24A 121.5(13) . .
C26A C25A H25A 119.3 . .
C24A C25A H25A 119.3 . .
C27A C26A C25A 119.7(13) . .
C27A C26A H26A 120.1 . .
C25A C26A H26A 120.1 . .
C26A C27A C28A 118.7(12) . .
C26A C27A H27A 120.6 . .
C28A C27A H27A 120.6 . .
C27A C28A C23A 123.1(10) . .
C27A C28A H28A 118.4 . .
C23A C28A H28A 118.4 . .
C28B C23B C24B 116.0(14) . .
C28B C23B Si2 116.5(10) . .
C24B C23B Si2 126.6(13) . .
C25B C24B C23B 122(2) . .
C25B C24B H24B 119.0 . .
C23B C24B H24B 119.0 . .
C26B C25B C24B 120(2) . .
C26B C25B H25B 119.8 . .
C24B C25B H25B 119.8 . .
C25B C26B C27B 119(2) . .
C25B C26B H26B 120.7 . .
C27B C26B H26B 120.7 . .
C26B C27B C28B 121(2) . .
C26B C27B H27B 119.6 . .
C28B C27B H27B 119.6 . .
C27B C28B C23B 121.3(16) . .
C27B C28B H28B 119.4 . .
C23B C28B H28B 119.4 . .
C30A C29A C32A 109.4(11) . .
C30A C29A H29A 109.8 . .
C32A C29A H29A 109.8 . .
C30A C29A H29B 109.8 . .
C32A C29A H29B 109.8 . .
H29A C29A H29B 108.3 . .
C29A C30A O1A 109.5(12) . .
C29A C30A H30A 109.8 . .
O1A C30A H30A 109.8 . .
C29A C30A H30B 109.8 . .
O1A C30A H30B 109.8 . .
H30A C30A H30B 108.2 . .
C30A O1A C31A 103.3(11) . .
C32A C31A O1A 114.5(11) . .
C32A C31A H31A 108.6 . .
O1A C31A H31A 108.6 . .
C32A C31A H31B 108.6 . .
O1A C31A H31B 108.6 . .
H31A C31A H31B 107.6 . .
C31A C32A C29A 101.7(10) . .
C31A C32A H32A 111.4 . .
C29A C32A H32A 111.4 . .
C31A C32A H32B 111.4 . .
C29A C32A H32B 111.4 . .
H32A C32A H32B 109.3 . .
C30B C29B C32B 106.3(15) . .
C30B C29B H29C 110.5 . .
C32B C29B H29C 110.5 . .
C30B C29B H29D 110.5 . .
C32B C29B H29D 110.5 . .
H29C C29B H29D 108.7 . .
C29B C30B O1B 107.3(17) . .
C29B C30B H30C 110.3 . .
O1B C30B H30C 110.3 . .
C29B C30B H30D 110.3 . .
O1B C30B H30D 110.3 . .
H30C C30B H30D 108.5 . .
C30B O1B C31B 100.4(14) . .
C32B C31B O1B 115.7(15) . .
C32B C31B H31C 108.4 . .
O1B C31B H31C 108.4 . .
C32B C31B H31D 108.4 . .
O1B C31B H31D 108.4 . .
H31C C31B H31D 107.4 . .
C31B C32B C29B 97.5(15) . .
C31B C32B H32C 112.3 . .
C29B C32B H32C 112.3 . .
C31B C32B H32D 112.3 . .
C29B C32B H32D 112.3 . .
H32C C32B H32D 109.9 . .

loop_
_geom_bond_atom_site_label_1
_geom_bond_atom_site_label_2
_geom_bond_distance
_geom_bond_site_symmetry_2
Ru1 Si1 2.3492(10) .
Ru1 Si1 2.3492(10) 3_665
Ru1 S1 2.3895(9) 3_665
Ru1 S1 2.3895(9) .
Ru1 S2 2.3990(9) 3_665
Ru1 S2 2.3990(9) .
Si1 N1 1.820(3) .
Si1 N3 1.837(3) .
Si1 C9 1.888(4) .
S1 C5 1.703(4) .
S2 C1 1.711(4) .
N1 C1 1.356(5) .
N1 C4 1.395(5) .
N2 C1 1.369(5) .
N2 C3 1.384(5) .
N2 C2 1.455(5) .
N3 C5 1.359(5) .
N3 C8 1.392(5) .
N4 C5 1.357(5) .
N4 C7 1.392(5) .
N4 C6 1.445(5) .
C2 H2A 0.9800 .
C2 H2B 0.9800 .
C2 H2C 0.9800 .
C3 C4 1.334(6) .
C3 H3 0.9500 .
C4 H4 0.9500 .
C6 H6A 0.9800 .
C6 H6B 0.9800 .
C6 H6C 0.9800 .
C7 C8 1.336(6) .
C7 H7 0.9500 .
C8 H8 0.9500 .
C9 C14 1.369(6) .
C9 C10 1.376(6) .
C10 C11 1.406(7) .
C10 H10 0.9500 .
C11 C12 1.351(9) .
C11 H11 0.9500 .
C12 C13 1.350(8) .
C12 H12 0.9500 .
C13 C14 1.402(7) .
C13 H13 0.9500 .
C14 H14 0.9500 .
Ru2 Si2 2.3274(11) 3_666
Ru2 Si2 2.3274(11) .
Ru2 S4 2.3863(10) 3_666
Ru2 S4 2.3863(10) .
Ru2 S3 2.3939(10) .
Ru2 S3 2.3939(10) 3_666
Si2 N5 1.827(3) .
Si2 N7 1.844(4) .
Si2 C23B 1.885(5) .
Si2 C23A 1.885(5) .
S3 C15 1.716(4) .
S4 C19 1.697(5) .
N5 C15 1.354(5) .
N5 C18 1.381(5) .
N6 C15 1.351(5) .
N6 C17 1.385(6) .
N6 C16 1.440(6) .
N7 C19 1.357(6) .
N7 C22 1.386(6) .
N8 C19 1.362(6) .
N8 C21 1.374(8) .
N8 C20 1.429(8) .
C16 H16A 0.9800 .
C16 H16B 0.9800 .
C16 H16C 0.9800 .
C17 C18 1.351(7) .
C17 H17 0.9500 .
C18 H18 0.9500 .
C20 H20A 0.9800 .
C20 H20B 0.9800 .
C20 H20C 0.9800 .
C21 C22 1.338(9) .
C21 H21 0.9500 .
C22 H22 0.9500 .
C23A C24A 1.380(5) .
C23A C28A 1.380(5) .
C24A C25A 1.369(6) .
C24A H24A 0.9500 .
C25A C26A 1.357(7) .
C25A H25A 0.9500 .
C26A C27A 1.357(7) .
C26A H26A 0.9500 .
C27A C28A 1.369(6) .
C27A H27A 0.9500 .
C28A H28A 0.9500 .
C23B C28B 1.380(5) .
C23B C24B 1.380(5) .
C24B C25B 1.369(6) .
C24B H24B 0.9500 .
C25B C26B 1.357(7) .
C25B H25B 0.9500 .
C26B C27B 1.357(7) .
C26B H26B 0.9500 .
C27B C28B 1.369(6) .
C27B H27B 0.9500 .
C28B H28B 0.9500 .
C29A C30A 1.386(10) .
C29A C32A 1.443(15) .
C29A H29A 0.9900 .
C29A H29B 0.9900 .
C30A O1A 1.405(11) .
C30A H30A 0.9900 .
C30A H30B 0.9900 .
O1A C31A 1.405(11) .
C31A C32A 1.386(10) .
C31A H31A 0.9900 .
C31A H31B 0.9900 .
C32A H32A 0.9900 .
C32A H32B 0.9900 .
C29B C30B 1.386(10) .
C29B C32B 1.443(15) .
C29B H29C 0.9900 .
C29B H29D 0.9900 .
C30B O1B 1.405(11) .
C30B H30C 0.9900 .
C30B H30D 0.9900 .
O1B C31B 1.405(11) .
C31B C32B 1.386(10) .
C31B H31C 0.9900 .
C31B H31D 0.9900 .
C32B H32C 0.9900 .
C32B H32D 0.9900 .

loop_
_geom_torsion_atom_site_label_1
_geom_torsion_atom_site_label_2
_geom_torsion_atom_site_label_3
_geom_torsion_atom_site_label_4
_geom_torsion
_geom_torsion_site_symmetry_1
S1 Ru1 Si1 N1 -85.20(11) 3_665
S1 Ru1 Si1 N1 94.80(11) .
S2 Ru1 Si1 N1 -178.36(11) 3_665
S2 Ru1 Si1 N1 1.64(11) .
S1 Ru1 Si1 N3 169.85(11) 3_665
S1 Ru1 Si1 N3 -10.15(11) .
S2 Ru1 Si1 N3 76.69(11) 3_665
S2 Ru1 Si1 N3 -103.31(11) .
S1 Ru1 Si1 C9 45.14(19) 3_665
S1 Ru1 Si1 C9 -134.86(19) .
S2 Ru1 Si1 C9 -48.02(19) 3_665
S2 Ru1 Si1 C9 131.98(19) .
Si1 Ru1 S1 C5 8.51(13) .
Si1 Ru1 S1 C5 -171.49(13) 3_665
S2 Ru1 S1 C5 -86.76(13) 3_665
S2 Ru1 S1 C5 93.24(13) .
Si1 Ru1 S2 C1 -1.83(13) .
Si1 Ru1 S2 C1 178.17(13) 3_665
S1 Ru1 S2 C1 93.24(13) 3_665
S1 Ru1 S2 C1 -86.76(13) .
N3 Si1 N1 C1 107.9(3) .
C9 Si1 N1 C1 -148.9(3) .
Ru1 Si1 N1 C1 -1.2(3) .
N3 Si1 N1 C4 -69.9(4) .
C9 Si1 N1 C4 33.2(4) .
Ru1 Si1 N1 C4 -179.0(4) .
N1 Si1 N3 C5 -98.9(3) .
C9 Si1 N3 C5 156.4(3) .
Ru1 Si1 N3 C5 11.2(3) .
N1 Si1 N3 C8 73.9(4) .
C9 Si1 N3 C8 -30.8(4) .
Ru1 Si1 N3 C8 -176.0(4) .
C4 N1 C1 N2 -0.1(4) .
Si1 N1 C1 N2 -178.5(2) .
C4 N1 C1 S2 177.8(3) .
Si1 N1 C1 S2 -0.5(5) .
C3 N2 C1 N1 -0.4(4) .
C2 N2 C1 N1 179.7(4) .
C3 N2 C1 S2 -178.3(3) .
C2 N2 C1 S2 1.8(6) .
Ru1 S2 C1 N1 1.9(4) .
Ru1 S2 C1 N2 179.4(3) .
C1 N2 C3 C4 0.8(5) .
C2 N2 C3 C4 -179.4(4) .
N2 C3 C4 N1 -0.8(5) .
C1 N1 C4 C3 0.6(5) .
Si1 N1 C4 C3 178.5(3) .
C7 N4 C5 N3 -0.7(4) .
C6 N4 C5 N3 179.7(3) .
C7 N4 C5 S1 179.3(3) .
C6 N4 C5 S1 -0.3(6) .
C8 N3 C5 N4 0.7(4) .
Si1 N3 C5 N4 175.4(2) .
C8 N3 C5 S1 -179.3(3) .
Si1 N3 C5 S1 -4.6(4) .
Ru1 S1 C5 N4 175.5(3) .
Ru1 S1 C5 N3 -4.5(3) .
C5 N4 C7 C8 0.3(5) .
C6 N4 C7 C8 179.9(4) .
N4 C7 C8 N3 0.2(5) .
C5 N3 C8 C7 -0.6(5) .
Si1 N3 C8 C7 -173.9(3) .
N1 Si1 C9 C14 -163.2(4) .
N3 Si1 C9 C14 -61.0(4) .
Ru1 Si1 C9 C14 65.2(5) .
N1 Si1 C9 C10 24.5(4) .
N3 Si1 C9 C10 126.7(4) .
Ru1 Si1 C9 C10 -107.1(4) .
C14 C9 C10 C11 2.7(8) .
Si1 C9 C10 C11 175.1(4) .
C9 C10 C11 C12 -2.2(10) .
C10 C11 C12 C13 0.3(10) .
C11 C12 C13 C14 0.8(11) .
C10 C9 C14 C13 -1.6(9) .
Si1 C9 C14 C13 -174.7(5) .
C12 C13 C14 C9 -0.1(11) .
S4 Ru2 Si2 N5 75.57(13) 3_666
S4 Ru2 Si2 N5 -104.43(13) .
S3 Ru2 Si2 N5 -12.72(13) .
S3 Ru2 Si2 N5 167.28(13) 3_666
S4 Ru2 Si2 N7 -178.88(13) 3_666
S4 Ru2 Si2 N7 1.12(13) .
S3 Ru2 Si2 N7 92.84(13) .
S3 Ru2 Si2 N7 -87.16(13) 3_666
S4 Ru2 Si2 C23B -41.3(5) 3_666
S4 Ru2 Si2 C23B 138.7(5) .
S3 Ru2 Si2 C23B -129.6(5) .
S3 Ru2 Si2 C23B 50.4(5) 3_666
S4 Ru2 Si2 C23A -58.8(3) 3_666
S4 Ru2 Si2 C23A 121.2(3) .
S3 Ru2 Si2 C23A -147.1(3) .
S3 Ru2 Si2 C23A 32.9(3) 3_666
Si2 Ru2 S3 C15 -167.74(14) 3_666
Si2 Ru2 S3 C15 12.26(14) .
S4 Ru2 S3 C15 -82.14(14) 3_666
S4 Ru2 S3 C15 97.86(14) .
Si2 Ru2 S4 C19 179.36(15) 3_666
Si2 Ru2 S4 C19 -0.64(15) .
S3 Ru2 S4 C19 -85.74(15) .
S3 Ru2 S4 C19 94.26(15) 3_666
N7 Si2 N5 C15 -98.2(3) .
C23B Si2 N5 C15 151.8(9) .
C23A Si2 N5 C15 161.6(6) .
Ru2 Si2 N5 C15 11.6(3) .
N7 Si2 N5 C18 76.3(5) .
C23B Si2 N5 C18 -33.8(10) .
C23A Si2 N5 C18 -24.0(7) .
Ru2 Si2 N5 C18 -174.0(4) .
N5 Si2 N7 C19 108.0(3) .
C23B Si2 N7 C19 -151.3(8) .
C23A Si2 N7 C19 -145.5(6) .
Ru2 Si2 N7 C19 -1.6(3) .
N5 Si2 N7 C22 -69.4(5) .
C23B Si2 N7 C22 31.4(9) .
C23A Si2 N7 C22 37.1(7) .
Ru2 Si2 N7 C22 -179.0(5) .
C17 N6 C15 N5 -1.4(5) .
C16 N6 C15 N5 -179.4(4) .
C17 N6 C15 S3 177.5(3) .
C16 N6 C15 S3 -0.5(6) .
C18 N5 C15 N6 2.2(5) .
Si2 N5 C15 N6 178.0(3) .
C18 N5 C15 S3 -176.8(3) .
Si2 N5 C15 S3 -1.0(5) .
Ru2 S3 C15 N6 171.4(3) .
Ru2 S3 C15 N5 -9.8(4) .
C15 N6 C17 C18 0.0(6) .
C16 N6 C17 C18 178.0(4) .
N6 C17 C18 N5 1.3(6) .
C15 N5 C18 C17 -2.2(6) .
Si2 N5 C18 C17 -177.0(4) .
C22 N7 C19 N8 -0.2(5) .
Si2 N7 C19 N8 -178.2(3) .
C22 N7 C19 S4 179.4(4) .
Si2 N7 C19 S4 1.3(5) .
C21 N8 C19 N7 0.6(5) .
C20 N8 C19 N7 -178.8(4) .
C21 N8 C19 S4 -178.9(4) .
C20 N8 C19 S4 1.7(7) .
Ru2 S4 C19 N7 -0.2(4) .
Ru2 S4 C19 N8 179.2(4) .
C19 N8 C21 C22 -0.9(7) .
C20 N8 C21 C22 178.5(5) .
N8 C21 C22 N7 0.8(7) .
C19 N7 C22 C21 -0.4(6) .
Si2 N7 C22 C21 177.2(4) .
N5 Si2 C23A C24A -53.2(11) .
N7 Si2 C23A C24A -155.6(10) .
C23B Si2 C23A C24A -2(6) .
Ru2 Si2 C23A C24A 81.5(11) .
N5 Si2 C23A C28A 133.8(14) .
N7 Si2 C23A C28A 31.3(15) .
C23B Si2 C23A C28A -175(8) .
Ru2 Si2 C23A C28A -91.6(16) .
C28A C23A C24A C25A 1.1(13) .
Si2 C23A C24A C25A -172.6(14) .
C23A C24A C25A C26A 0.2(16) .
C24A C25A C26A C27A -2(3) .
C25A C26A C27A C28A 2(3) .
C26A C27A C28A C23A -1(3) .
C24A C23A C28A C27A -1(2) .
Si2 C23A C28A C27A 172.3(17) .
N5 Si2 C23B C28B 152(2) .
N7 Si2 C23B C28B 49(2) .
C23A Si2 C23B C28B 22(5) .
Ru2 Si2 C23B C28B -88(2) .
N5 Si2 C23B C24B -40(2) .
N7 Si2 C23B C24B -142.7(18) .
C23A Si2 C23B C24B -170(8) .
Ru2 Si2 C23B C24B 80(2) .
C28B C23B C24B C25B -2.7(19) .
Si2 C23B C24B C25B -171(3) .
C23B C24B C25B C26B -1(2) .
C24B C25B C26B C27B -1(4) .
C25B C26B C27B C28B 6(5) .
C26B C27B C28B C23B -10(5) .
C24B C23B C28B C27B 8(4) .
Si2 C23B C28B C27B 178(2) .
C32A C29A C30A O1A -11(3) .
C29A C30A O1A C31A 4(2) .
C30A O1A C31A C32A 5(2) .
O1A C31A C32A C29A -11(2) .
C30A C29A C32A C31A 13(2) .
C32B C29B C30B O1B 36(4) .
C29B C30B O1B C31B -21(3) .
C30B O1B C31B C32B -2(3) .
O1B C31B C32B C29B 22(3) .
C30B C29B C32B C31B -34(3) .
